data_4347167
loop_
_publ_author_name
'G\'omez, Manuel'
'Hern\'andez-Prieto, Cristina'
'Mart\'in, Avelino'
'Mena, Miguel'
'Santamar\'ia, Cristina'

_publ_section_title
;
 Systematic Approach for the Construction of Niobium and Tantalum Sulfide
 Clusters.
;
_journal_issue 8
_journal_name_full 'Inorganic chemistry'
_journal_page_first 3815
_journal_page_last 3821
_journal_paper_doi 10.1021/acs.inorgchem.5b02816
_journal_volume 55
_journal_year 2016
_chemical_formula_moiety 'C36 H56 N6 Cl1 Ta4 S4, C5H5'
_chemical_formula_sum 'C41 H61 Cl N6 S4 Ta4'
_chemical_formula_weight 1525.44
_space_group_IT_number 15
_space_group_name_Hall '-C 2yc'
_space_group_name_H-M_alt 'C 1 2/c 1'
_symmetry_cell_setting monoclinic
_symmetry_Int_Tables_number 15
_symmetry_space_group_name_Hall '-C 2yc'
_symmetry_space_group_name_H-M 'C 1 2/c 1'
_atom_sites_solution_hydrogens geom
_atom_sites_solution_primary direct
_atom_sites_solution_secondary difmap
_cell_angle_alpha 90
_cell_angle_beta 102.638(6)
_cell_angle_gamma 90
_cell_formula_units_Z 4
_cell_length_a 15.6643(16)
_cell_length_b 17.6372(7)
_cell_length_c 23.3003(17)
_cell_measurement_reflns_used 171
_cell_measurement_temperature 150(2)
_cell_measurement_theta_max 20
_cell_measurement_theta_min 3
_cell_measurement_wavelength 0.71073
_cell_volume 6281.3(8)
_computing_cell_refinement 'Dirax/lsq (Duisenberg & Schreurs, 1989-2000)'
_computing_data_collection 'Collect (Bruker AXS BV, 1997-2004)'
_computing_data_reduction 'EvalCCD (Duisenberg & Schreurs 1990-2000)'
_computing_molecular_graphics 'DIAMOND (Brandenburg, 2006)'
_computing_publication_material 'WinGX publication routines (Farrugia, 2012)'
_computing_structure_refinement 'SHELXL-2014/7 (Sheldrick, 2014)'
_computing_structure_solution 'SHELXT-2014 (Sheldrick, 2014)'
_diffrn_ambient_temperature 150(2)
_diffrn_detector 'CCD plate'
_diffrn_detector_area_resol_mean 9
_diffrn_measured_fraction_theta_full 0.998
_diffrn_measured_fraction_theta_max 0.997
_diffrn_measurement_device '95mm CCD camera on \k-goniostat'
_diffrn_measurement_device_type KappaCCD
_diffrn_measurement_method 'CCD rotation images, thick slices'
_diffrn_orient_matrix_UB_11 0.01
_diffrn_orient_matrix_UB_12 0
_diffrn_orient_matrix_UB_13 0
_diffrn_orient_matrix_UB_21 0
_diffrn_orient_matrix_UB_22 0.01
_diffrn_orient_matrix_UB_23 0
_diffrn_orient_matrix_UB_31 0
_diffrn_orient_matrix_UB_32 0
_diffrn_orient_matrix_UB_33 0.01
_diffrn_radiation_monochromator 'horizonally mounted graphite crystal'
_diffrn_radiation_probe x-ray
_diffrn_radiation_type MoK\a
_diffrn_radiation_wavelength 0.71073
_diffrn_reflns_av_R_equivalents 0.1334
_diffrn_reflns_av_unetI/netI 0.0713
_diffrn_reflns_Laue_measured_fraction_full 0.998
_diffrn_reflns_Laue_measured_fraction_max 0.997
_diffrn_reflns_limit_h_max 18
_diffrn_reflns_limit_h_min -18
_diffrn_reflns_limit_k_max 21
_diffrn_reflns_limit_k_min -20
_diffrn_reflns_limit_l_max 27
_diffrn_reflns_limit_l_min -27
_diffrn_reflns_number 58107
_diffrn_reflns_point_group_measured_fraction_full 0.998
_diffrn_reflns_point_group_measured_fraction_max 0.997
_diffrn_reflns_reduction_process
;
        Scaled and merged with Sortav
        R.H. Blessing, (1987) Cryst. Rev. 1, 3-58
        R.H. Blessing, (1989) J. Appl. Cryst. 22, 396-397
;
_diffrn_reflns_theta_full 25
_diffrn_reflns_theta_max 25.241
_diffrn_reflns_theta_min 3.45
_diffrn_source 'Enraf Nonius FR590'
_diffrn_standards_number 0
_exptl_absorpt_coefficient_mu 7.150
_exptl_absorpt_correction_T_max 0.301
_exptl_absorpt_correction_T_min 0.224
_exptl_absorpt_correction_type multi-scan
_exptl_absorpt_process_details
;
 R.H. Blessing, Acta Cryst. (1995), A51, 33-38
;
_exptl_crystal_colour red
_exptl_crystal_density_diffrn 1.613
_exptl_crystal_density_method 'not measured'
_exptl_crystal_description prism
_exptl_crystal_F_000 2888
_exptl_crystal_size_max 0.36
_exptl_crystal_size_mid 0.21
_exptl_crystal_size_min 0.15
_refine_diff_density_max 3.43
_refine_diff_density_min -1.334
_refine_diff_density_rms 0.252
_refine_ls_extinction_method none
_refine_ls_goodness_of_fit_ref 1.064
_refine_ls_hydrogen_treatment constr
_refine_ls_matrix_type full
_refine_ls_number_constraints 0
_refine_ls_number_parameters 282
_refine_ls_number_reflns 5666
_refine_ls_number_restraints 72
_refine_ls_restrained_S_all 1.058
_refine_ls_R_factor_all 0.1094
_refine_ls_R_factor_gt 0.0646
_refine_ls_shift/su_max 0.002
_refine_ls_shift/su_mean 0
_refine_ls_structure_factor_coef Fsqd
_refine_ls_weighting_details 'w=1/[\s^2^(Fo^2^)+(0.0690P)^2^+210.7961P] where P=(Fo^2^+2Fc^2^)/3'
_refine_ls_weighting_scheme calc
_refine_ls_wR_factor_gt 0.1433
_refine_ls_wR_factor_ref 0.1661
_reflns_Friedel_coverage 0
_reflns_number_gt 3758
_reflns_number_total 5666
_reflns_threshold_expression 'I > 2\s(I)'
_cod_data_source_file ic5b02816_si_001.cif
_cod_data_source_block 12
_cod_original_sg_symbol_H-M 'C 2/c'
_cod_database_code 4347167

loop_
_symmetry_equiv_pos_as_xyz
'x, y, z'
'-x, y, -z+1/2'
'x+1/2, y+1/2, z'
'-x+1/2, y+1/2, -z+1/2'
'-x, -y, -z'
'x, -y, z-1/2'
'-x+1/2, -y+1/2, -z'
'x+1/2, -y+1/2, z-1/2'

loop_
_atom_site_label
_atom_site_type_symbol
_atom_site_fract_x
_atom_site_fract_y
_atom_site_fract_z
_atom_site_U_iso_or_equiv
_atom_site_adp_type
_atom_site_occupancy
_atom_site_site_symmetry_order
_atom_site_calc_flag
_atom_site_refinement_flags_posn
_atom_site_refinement_flags_adp
_atom_site_refinement_flags_occupancy
_atom_site_disorder_assembly
_atom_site_disorder_group
C1 C 0.7524(19) 0.5201(13) 0.1762(10) 0.090(7) Uani 1 1 d . . . . .
H1 H 0.7885 0.4897 0.2054 0.108 Uiso 1 1 calc R U . . .
C2 C 0.6623(17) 0.5162(10) 0.1575(9) 0.076(6) Uani 1 1 d . . . . .
H2 H 0.6259 0.4806 0.1713 0.091 Uiso 1 1 calc R U . . .
C3 C 0.6330(15) 0.5718(12) 0.1158(8) 0.071(6) Uani 1 1 d . . . . .
H3 H 0.5743 0.583 0.0968 0.086 Uiso 1 1 calc R U . . .
C4 C 0.7066(19) 0.6065(11) 0.1083(8) 0.078(7) Uani 1 1 d . . . . .
H4 H 0.7079 0.6469 0.0815 0.094 Uiso 1 1 calc R U . . .
C5 C 0.7786(13) 0.5760(13) 0.1444(11) 0.081(7) Uani 1 1 d . . . . .
H5 H 0.8373 0.5914 0.1467 0.097 Uiso 1 1 calc R U . . .
C6 C 0.8227(10) 0.7891(9) 0.2144(8) 0.050(4) Uani 1 1 d . . . . .
C7 C 0.8839(13) 0.7943(12) 0.2748(8) 0.084(6) Uani 1 1 d . . . . .
H7A H 0.8504 0.8091 0.304 0.125 Uiso 1 1 calc R U . . .
H7B H 0.9292 0.8322 0.2739 0.125 Uiso 1 1 calc R U . . .
H7C H 0.9113 0.7448 0.2854 0.125 Uiso 1 1 calc R U . . .
C8 C 0.7665(13) 0.8604(10) 0.2006(9) 0.075(6) Uani 1 1 d . . . . .
H8A H 0.7327 0.858 0.16 0.113 Uiso 1 1 calc R U . . .
H8B H 0.8043 0.9052 0.2056 0.113 Uiso 1 1 calc R U . . .
H8C H 0.7264 0.8635 0.2275 0.113 Uiso 1 1 calc R U . . .
C9 C 0.8760(13) 0.7764(11) 0.1693(9) 0.077(6) Uani 1 1 d . . . . .
H9A H 0.9085 0.7288 0.1777 0.115 Uiso 1 1 calc R U . . .
H9B H 0.9172 0.8185 0.1704 0.115 Uiso 1 1 calc R U . . .
H9C H 0.8372 0.7736 0.1302 0.115 Uiso 1 1 calc R U . . .
C11 C 0.6255(11) 0.5310(8) 0.4365(6) 0.048(4) Uani 1 1 d . . . . .
C12 C 0.7248(12) 0.5175(13) 0.4448(9) 0.090(7) Uani 1 1 d . . . . .
H12A H 0.7373 0.4978 0.4082 0.134 Uiso 1 1 calc R U . . .
H12B H 0.7441 0.4806 0.4765 0.134 Uiso 1 1 calc R U . . .
H12C H 0.756 0.5654 0.455 0.134 Uiso 1 1 calc R U . . .
C13 C 0.5823(18) 0.4558(10) 0.4302(9) 0.099(8) Uani 1 1 d . . . . .
H13A H 0.5187 0.4626 0.4204 0.149 Uiso 1 1 calc R U . . .
H13B H 0.5993 0.4279 0.4673 0.149 Uiso 1 1 calc R U . . .
H13C H 0.6004 0.4273 0.3988 0.149 Uiso 1 1 calc R U . . .
C14 C 0.6020(12) 0.5752(11) 0.4859(7) 0.062(5) Uani 1 1 d . . . . .
H14A H 0.6364 0.6221 0.4922 0.093 Uiso 1 1 calc R U . . .
H14B H 0.6148 0.5447 0.5219 0.093 Uiso 1 1 calc R U . . .
H14C H 0.5396 0.5877 0.4759 0.093 Uiso 1 1 calc R U . . .
Cl1 Cl 0.5 0.5183(3) 0.25 0.0433(12) Uani 1 2 d S T P A .
N1 N 0.7646(7) 0.7247(7) 0.2138(5) 0.039(3) Uani 1 1 d . . . . .
N2 N 0.5975(7) 0.5700(6) 0.3811(5) 0.039(3) Uani 1 1 d . . . . .
S1 S 0.5610(2) 0.6934(2) 0.20462(15) 0.0360(8) Uani 1 1 d . . . . .
S2 S 0.7279(2) 0.5882(2) 0.30162(17) 0.0433(9) Uani 1 1 d . . . . .
Ta1 Ta 0.58134(4) 0.61515(3) 0.31198(2) 0.0358(2) Uani 1 1 d . . . . .
Ta2 Ta 0.69976(4) 0.64074(3) 0.20530(3) 0.0387(2) Uani 1 1 d . . . . .
N3 N 0.6235(10) 0.7313(7) 0.3567(6) 0.036(6) Uani 0.644(17) 1 d G U P A 1
C15 C 0.5871(9) 0.7538(8) 0.4033(6) 0.045(6) Uani 0.644(17) 1 d G U P A 1
H15 H 0.5442 0.723 0.415 0.054 Uiso 0.644(17) 1 calc R U P A 1
C16 C 0.6136(11) 0.8213(9) 0.4327(6) 0.058(7) Uani 0.644(17) 1 d G U P A 1
H16 H 0.5887 0.8366 0.4645 0.07 Uiso 0.644(17) 1 calc R U P A 1
C17 C 0.6764(12) 0.8663(8) 0.4154(7) 0.054(8) Uani 0.644(17) 1 d G U P A 1
H17 H 0.6945 0.9124 0.4355 0.065 Uiso 0.644(17) 1 calc R U P A 1
C18 C 0.7128(11) 0.8438(9) 0.3688(8) 0.057(7) Uani 0.644(17) 1 d G U P A 1
H18 H 0.7557 0.8745 0.3571 0.068 Uiso 0.644(17) 1 calc R U P A 1
C19 C 0.6864(10) 0.7763(10) 0.3395(6) 0.051(6) Uani 0.644(17) 1 d G U P A 1
H19 H 0.7112 0.761 0.3076 0.061 Uiso 0.644(17) 1 calc R U P A 1
N3' N 0.644(2) 0.7301(16) 0.3462(15) 0.066(14) Uani 0.356(17) 1 d G U P A 2
C15' C 0.613(2) 0.799(2) 0.3213(13) 0.067(12) Uani 0.356(17) 1 d G U P A 2
H15' H 0.5692 0.8006 0.2861 0.08 Uiso 0.356(17) 1 calc R U P A 2
C16' C 0.647(2) 0.8666(16) 0.3480(15) 0.068(13) Uani 0.356(17) 1 d G U P A 2
H16' H 0.6261 0.9139 0.3311 0.082 Uiso 0.356(17) 1 calc R U P A 2
C17' C 0.711(2) 0.8647(18) 0.3996(15) 0.059(14) Uani 0.356(17) 1 d G U P A 2
H17' H 0.7346 0.9107 0.4179 0.071 Uiso 0.356(17) 1 calc R U P A 2
C18' C 0.742(2) 0.796(2) 0.4244(12) 0.090(15) Uani 0.356(17) 1 d G U P A 2
H18' H 0.7861 0.7943 0.4597 0.108 Uiso 0.356(17) 1 calc R U P A 2
C19' C 0.708(2) 0.7282(17) 0.3977(15) 0.074(13) Uani 0.356(17) 1 d G U P A 2
H19' H 0.7293 0.681 0.4147 0.089 Uiso 0.356(17) 1 calc R U P A 2
C21 C 1.015(3) 0.730(2) 0.455(3) 0.059(9) Uiso 0.25 1 d G . P B 1
H21 H 1.027 0.7829 0.4606 0.071 Uiso 0.25 1 calc R U P B 1
C22 C 1.071(3) 0.670(3) 0.481(2) 0.059(9) Uiso 0.25 1 d G . P B 1
H22 H 1.1275 0.6759 0.5061 0.071 Uiso 0.25 1 calc R U P B 1
C23 C 1.029(3) 0.601(2) 0.462(2) 0.059(9) Uiso 0.25 1 d G . P B 1
H23 H 1.0518 0.5514 0.4722 0.071 Uiso 0.25 1 calc R U P B 1
C24 C 0.947(3) 0.618(3) 0.425(2) 0.059(9) Uiso 0.25 1 d G . P B 1
H24 H 0.9046 0.5816 0.4057 0.071 Uiso 0.25 1 calc R U P B 1
C25 C 0.938(3) 0.698(3) 0.421(2) 0.059(9) Uiso 0.25 1 d G . P B 1
H25 H 0.8893 0.7247 0.3985 0.071 Uiso 0.25 1 calc R U P B 1
C21' C 1.046(3) 0.7488(18) 0.476(2) 0.045(7) Uiso 0.25 1 d G . P C 2
H21' H 1.0587 0.8003 0.486 0.054 Uiso 0.25 1 calc R U P C 2
C22' C 1.097(3) 0.685(2) 0.4998(19) 0.045(7) Uiso 0.25 1 d G . P C 2
H22' H 1.1493 0.6865 0.5295 0.054 Uiso 0.25 1 calc R U P C 2
C23' C 1.056(3) 0.6190(18) 0.472(2) 0.045(7) Uiso 0.25 1 d G . P C 2
H23' H 1.0754 0.5683 0.4799 0.054 Uiso 0.25 1 calc R U P C 2
C24' C 0.979(3) 0.642(2) 0.4306(18) 0.045(7) Uiso 0.25 1 d G . P C 2
H24' H 0.9392 0.6091 0.4058 0.054 Uiso 0.25 1 calc R U P C 2
C25' C 0.974(3) 0.722(2) 0.4327(19) 0.045(7) Uiso 0.25 1 d G . P C 2
H25' H 0.9289 0.7525 0.4096 0.054 Uiso 0.25 1 calc R U P C 2

loop_
_atom_site_aniso_label
_atom_site_aniso_U_11
_atom_site_aniso_U_22
_atom_site_aniso_U_33
_atom_site_aniso_U_23
_atom_site_aniso_U_13
_atom_site_aniso_U_12
C1 0.12(2) 0.068(15) 0.071(15) -0.008(12) 0.006(14) 0.044(15)
C2 0.117(19) 0.045(11) 0.080(15) -0.018(10) 0.052(14) -0.014(12)
C3 0.088(15) 0.069(14) 0.045(11) -0.029(10) -0.014(10) 0.018(12)
C4 0.14(2) 0.053(12) 0.043(11) -0.014(9) 0.018(13) 0.030(14)
C5 0.049(12) 0.083(16) 0.111(18) -0.044(14) 0.017(12) -0.001(11)
C6 0.040(9) 0.048(10) 0.069(11) 0.008(8) 0.026(8) -0.005(7)
C7 0.079(14) 0.095(16) 0.070(14) -0.009(11) 0.002(11) -0.037(12)
C8 0.084(14) 0.059(12) 0.092(15) -0.001(10) 0.040(12) -0.009(10)
C9 0.077(14) 0.070(13) 0.095(15) 0.008(11) 0.044(12) -0.016(10)
C11 0.068(11) 0.038(9) 0.035(9) 0.008(7) 0.003(8) 0.007(7)
C12 0.060(12) 0.125(19) 0.071(13) 0.048(13) -0.013(10) 0.028(12)
C13 0.18(2) 0.044(12) 0.065(13) 0.014(10) 0.006(14) 0.015(13)
C14 0.069(12) 0.081(13) 0.034(9) -0.001(8) 0.009(8) 0.010(10)
Cl1 0.056(3) 0.031(3) 0.039(3) 0 0.001(2) 0
N1 0.023(6) 0.050(8) 0.044(7) 0.002(6) 0.006(5) 0.000(5)
N2 0.042(7) 0.038(7) 0.036(7) -0.001(5) 0.005(5) -0.004(5)
S1 0.0347(19) 0.036(2) 0.0340(19) 0.0043(15) 0.0011(15) 0.0017(15)
S2 0.039(2) 0.042(2) 0.044(2) 0.0047(17) -0.0013(17) 0.0057(16)
Ta1 0.0366(4) 0.0364(4) 0.0302(3) 0.0002(2) -0.0019(2) 0.0015(2)
Ta2 0.0380(4) 0.0400(4) 0.0364(4) -0.0005(3) 0.0047(3) 0.0047(3)
N3 0.029(11) 0.039(12) 0.035(12) 0.002(9) -0.004(9) 0.013(8)
C15 0.057(14) 0.039(12) 0.030(12) 0.003(10) -0.007(10) -0.003(10)
C16 0.073(16) 0.054(15) 0.043(13) -0.013(11) 0.002(12) 0.009(13)
C17 0.055(16) 0.042(14) 0.065(17) -0.004(12) 0.009(13) -0.025(12)
C18 0.071(17) 0.053(15) 0.040(14) -0.013(12) -0.002(14) -0.024(13)
C19 0.061(15) 0.058(15) 0.037(13) -0.010(11) 0.017(12) -0.001(12)
N3' 0.05(2) 0.10(3) 0.04(2) 0.00(2) 0.01(2) 0.02(2)
C15' 0.06(2) 0.08(3) 0.07(3) 0.02(2) 0.02(2) 0.01(2)
C16' 0.06(3) 0.05(2) 0.08(3) 0.01(2) -0.01(2) -0.01(2)
C17' 0.08(3) 0.06(3) 0.04(2) 0.01(2) 0.01(2) 0.00(2)
C18' 0.08(3) 0.11(3) 0.07(3) 0.00(2) 0.00(2) 0.01(3)
C19' 0.07(3) 0.10(3) 0.05(2) 0.01(2) 0.01(2) 0.01(2)

loop_
_atom_type_symbol
_atom_type_description
_atom_type_scat_dispersion_real
_atom_type_scat_dispersion_imag
_atom_type_scat_source
C C 0.0033 0.0016 'International Tables Vol C Tables 4.2.6.8 and 6.1.1.4'
H H 0 0 'International Tables Vol C Tables 4.2.6.8 and 6.1.1.4'
Cl Cl 0.1484 0.1585 'International Tables Vol C Tables 4.2.6.8 and 6.1.1.4'
N N 0.0061 0.0033 'International Tables Vol C Tables 4.2.6.8 and 6.1.1.4'
S S 0.1246 0.1234 'International Tables Vol C Tables 4.2.6.8 and 6.1.1.4'
Ta Ta -0.7052 6.5227 'International Tables Vol C Tables 4.2.6.8 and 6.1.1.4'

loop_
_geom_angle_atom_site_label_1
_geom_angle_atom_site_label_2
_geom_angle_atom_site_label_3
_geom_angle
_geom_angle_site_symmetry_1
_geom_angle_site_symmetry_3
C5 C1 C2 105.9(19) . .
C5 C1 Ta2 71.2(12) . .
C2 C1 Ta2 75.3(11) . .
C5 C1 H1 127 . .
C2 C1 H1 127 . .
Ta2 C1 H1 118.6 . .
C1 C2 C3 110(2) . .
C1 C2 Ta2 71.9(11) . .
C3 C2 Ta2 72.3(10) . .
C1 C2 H2 124.9 . .
C3 C2 H2 124.9 . .
Ta2 C2 H2 122.4 . .
C4 C3 C2 104.5(19) . .
C4 C3 Ta2 70.5(10) . .
C2 C3 Ta2 74.9(10) . .
C4 C3 H3 127.8 . .
C2 C3 H3 127.8 . .
Ta2 C3 H3 119 . .
C3 C4 C5 111(2) . .
C3 C4 Ta2 76.9(11) . .
C5 C4 Ta2 73.5(11) . .
C3 C4 H4 124.6 . .
C5 C4 H4 124.6 . .
Ta2 C4 H4 116.7 . .
C1 C5 C4 109(2) . .
C1 C5 Ta2 76.2(13) . .
C4 C5 Ta2 73.1(11) . .
C1 C5 H5 125.7 . .
C4 C5 H5 125.7 . .
Ta2 C5 H5 117 . .
N1 C6 C9 108.6(14) . .
N1 C6 C7 108.8(13) . .
C9 C6 C7 108.9(16) . .
N1 C6 C8 108.1(13) . .
C9 C6 C8 111.2(15) . .
C7 C6 C8 111.3(16) . .
C6 C7 H7A 109.5 . .
C6 C7 H7B 109.5 . .
H7A C7 H7B 109.5 . .
C6 C7 H7C 109.5 . .
H7A C7 H7C 109.5 . .
H7B C7 H7C 109.5 . .
C6 C8 H8A 109.5 . .
C6 C8 H8B 109.5 . .
H8A C8 H8B 109.5 . .
C6 C8 H8C 109.5 . .
H8A C8 H8C 109.5 . .
H8B C8 H8C 109.5 . .
C6 C9 H9A 109.5 . .
C6 C9 H9B 109.5 . .
H9A C9 H9B 109.5 . .
C6 C9 H9C 109.5 . .
H9A C9 H9C 109.5 . .
H9B C9 H9C 109.5 . .
N2 C11 C13 107.2(13) . .
N2 C11 C14 111.2(13) . .
C13 C11 C14 110.9(16) . .
N2 C11 C12 106.6(13) . .
C13 C11 C12 107.5(16) . .
C14 C11 C12 113.1(15) . .
C11 C12 H12A 109.5 . .
C11 C12 H12B 109.5 . .
H12A C12 H12B 109.5 . .
C11 C12 H12C 109.5 . .
H12A C12 H12C 109.5 . .
H12B C12 H12C 109.5 . .
C11 C13 H13A 109.5 . .
C11 C13 H13B 109.5 . .
H13A C13 H13B 109.5 . .
C11 C13 H13C 109.5 . .
H13A C13 H13C 109.5 . .
H13B C13 H13C 109.5 . .
C11 C14 H14A 109.5 . .
C11 C14 H14B 109.5 . .
H14A C14 H14B 109.5 . .
C11 C14 H14C 109.5 . .
H14A C14 H14C 109.5 . .
H14B C14 H14C 109.5 . .
Ta1 Cl1 Ta1 89.87(16) 2_655 .
C6 N1 Ta2 172.3(11) . .
C11 N2 Ta1 170.4(11) . .
Ta2 S1 Ta1 123.69(15) . 2_655
Ta2 S1 Ta1 82.87(10) . .
Ta1 S1 Ta1 78.25(10) 2_655 .
Ta2 S2 Ta1 91.93(12) . .
N2 Ta1 N3' 96.6(10) . .
N2 Ta1 N3 91.1(5) . .
N2 Ta1 S2 93.0(4) . .
N3' Ta1 S2 82.3(10) . .
N3 Ta1 S2 92.0(4) . .
N2 Ta1 Cl1 100.3(4) . .
N3' Ta1 Cl1 162.5(9) . .
N3 Ta1 Cl1 162.2(4) . .
S2 Ta1 Cl1 100.97(10) . .
N2 Ta1 S1 109.0(4) . 2_655
N3' Ta1 S1 82.5(9) . 2_655
N3 Ta1 S1 75.4(4) . 2_655
S2 Ta1 S1 154.54(12) . 2_655
Cl1 Ta1 S1 87.89(10) . 2_655
N2 Ta1 S1 177.0(4) . .
N3' Ta1 S1 80.4(9) . .
N3 Ta1 S1 86.1(4) . .
S2 Ta1 S1 86.14(11) . .
Cl1 Ta1 S1 82.71(10) . .
S1 Ta1 S1 71.22(14) 2_655 .
N1 Ta2 S1 100.1(4) . .
N1 Ta2 C4 100.0(8) . .
S1 Ta2 C4 109.2(6) . .
N1 Ta2 C5 96.2(7) . .
S1 Ta2 C5 141.8(6) . .
C4 Ta2 C5 33.4(7) . .
N1 Ta2 S2 103.7(4) . .
S1 Ta2 S2 98.05(12) . .
C4 Ta2 S2 139.9(5) . .
C5 Ta2 S2 111.4(7) . .
N1 Ta2 C1 122.5(9) . .
S1 Ta2 C1 135.3(7) . .
C4 Ta2 C1 54.6(7) . .
C5 Ta2 C1 32.6(7) . .
S2 Ta2 C1 85.3(6) . .
N1 Ta2 C3 129.4(7) . .
S1 Ta2 C3 88.2(5) . .
C4 Ta2 C3 32.6(7) . .
C5 Ta2 C3 55.3(7) . .
S2 Ta2 C3 124.6(6) . .
C1 Ta2 C3 55.6(7) . .
N1 Ta2 C2 149.4(6) . .
S1 Ta2 C2 102.7(6) . .
C4 Ta2 C2 53.1(7) . .
C5 Ta2 C2 53.5(7) . .
S2 Ta2 C2 93.2(5) . .
C1 Ta2 C2 32.8(7) . .
C3 Ta2 C2 32.8(6) . .
C15 N3 C19 120 . .
C15 N3 Ta1 118.4(8) . .
C19 N3 Ta1 121.5(8) . .
C16 C15 N3 120 . .
C16 C15 H15 120 . .
N3 C15 H15 120 . .
C15 C16 C17 120 . .
C15 C16 H16 120 . .
C17 C16 H16 120 . .
C18 C17 C16 120 . .
C18 C17 H17 120 . .
C16 C17 H17 120 . .
C17 C18 C19 120 . .
C17 C18 H18 120 . .
C19 C18 H18 120 . .
C18 C19 N3 120 . .
C18 C19 H19 120 . .
N3 C19 H19 120 . .
C15' N3' C19' 120 . .
C15' N3' Ta1 122.9(18) . .
C19' N3' Ta1 116.7(18) . .
N3' C15' C16' 120 . .
N3' C15' H15' 120 . .
C16' C15' H15' 120 . .
C17' C16' C15' 120 . .
C17' C16' H16' 120 . .
C15' C16' H16' 120 . .
C16' C17' C18' 120 . .
C16' C17' H17' 120 . .
C18' C17' H17' 120 . .
C19' C18' C17' 120 . .
C19' C18' H18' 120 . .
C17' C18' H18' 120 . .
C18' C19' N3' 120 . .
C18' C19' H19' 120 . .
N3' C19' H19' 120 . .
C22 C21 C25 108 . .
C22 C21 H21 126 . .
C25 C21 H21 126 . .
C21 C22 C23 108 . .
C21 C22 H22 126 . .
C23 C22 H22 126 . .
C24 C23 C22 108 . .
C24 C23 H23 126 . .
C22 C23 H23 126 . .
C23 C24 C25 108 . .
C23 C24 H24 126 . .
C25 C24 H24 126 . .
C21 C25 C24 108 . .
C21 C25 H25 126 . .
C24 C25 H25 126 . .
C22' C21' C25' 108 . .
C22' C21' H21' 126 . .
C25' C21' H21' 126 . .
C21' C22' C23' 108 . .
C21' C22' H22' 126 . .
C23' C22' H22' 126 . .
C24' C23' C22' 108 . .
C24' C23' H23' 126 . .
C22' C23' H23' 126 . .
C23' C24' C25' 108 . .
C23' C24' H24' 126 . .
C25' C24' H24' 126 . .
C24' C25' C21' 108 . .
C24' C25' H25' 126 . .
C21' C25' H25' 126 . .

loop_
_geom_bond_atom_site_label_1
_geom_bond_atom_site_label_2
_geom_bond_distance
_geom_bond_site_symmetry_2
C1 C5 1.35(3) .
C1 C2 1.38(3) .
C1 Ta2 2.431(19) .
C1 H1 0.95 .
C2 C3 1.39(3) .
C2 Ta2 2.474(17) .
C2 H2 0.95 .
C3 C4 1.35(3) .
C3 Ta2 2.441(16) .
C3 H3 0.95 .
C4 C5 1.36(3) .
C4 Ta2 2.363(17) .
C4 H4 0.95 .
C5 Ta2 2.369(19) .
C5 H5 0.95 .
C6 N1 1.454(18) .
C6 C9 1.50(2) .
C6 C7 1.52(2) .
C6 C8 1.53(2) .
C7 H7A 0.98 .
C7 H7B 0.98 .
C7 H7C 0.98 .
C8 H8A 0.98 .
C8 H8B 0.98 .
C8 H8C 0.98 .
C9 H9A 0.98 .
C9 H9B 0.98 .
C9 H9C 0.98 .
C11 N2 1.442(18) .
C11 C13 1.48(3) .
C11 C14 1.50(2) .
C11 C12 1.54(2) .
C12 H12A 0.98 .
C12 H12B 0.98 .
C12 H12C 0.98 .
C13 H13A 0.98 .
C13 H13B 0.98 .
C13 H13C 0.98 .
C14 H14A 0.98 .
C14 H14B 0.98 .
C14 H14C 0.98 .
Cl1 Ta1 2.413(3) 2_655
Cl1 Ta1 2.413(3) .
N1 Ta2 1.782(11) .
N2 Ta1 1.765(11) .
S1 Ta2 2.360(3) .
S1 Ta1 2.579(3) 2_655
S1 Ta1 2.814(3) .
S2 Ta2 2.379(4) .
S2 Ta1 2.407(4) .
Ta1 N3' 2.32(3) .
Ta1 N3 2.328(11) .
Ta1 S1 2.579(3) 2_655
N3 C15 1.39 .
N3 C19 1.39 .
C15 C16 1.39 .
C15 H15 0.95 .
C16 C17 1.39 .
C16 H16 0.95 .
C17 C18 1.39 .
C17 H17 0.95 .
C18 C19 1.39 .
C18 H18 0.95 .
C19 H19 0.95 .
N3' C15' 1.39 .
N3' C19' 1.39 .
C15' C16' 1.39 .
C15' H15' 0.95 .
C16' C17' 1.39 .
C16' H16' 0.95 .
C17' C18' 1.39 .
C17' H17' 0.95 .
C18' C19' 1.39 .
C18' H18' 0.95 .
C19' H19' 0.95 .
C21 C22 1.42 .
C21 C25 1.42 .
C21 H21 0.95 .
C22 C23 1.42 .
C22 H22 0.95 .
C23 C24 1.42 .
C23 H23 0.95 .
C24 C25 1.42 .
C24 H24 0.95 .
C25 H25 0.95 .
C21' C22' 1.42 .
C21' C25' 1.42 .
C21' H21' 0.95 .
C22' C23' 1.42 .
C22' H22' 0.95 .
C23' C24' 1.42 .
C23' H23' 0.95 .
C24' C25' 1.42 .
C24' H24' 0.95 .
C25' H25' 0.95 .

loop_
_geom_torsion_atom_site_label_1
_geom_torsion_atom_site_label_2
_geom_torsion_atom_site_label_3
_geom_torsion_atom_site_label_4
_geom_torsion
C5 C1 C2 C3 -2(2)
Ta2 C1 C2 C3 62.7(13)
C5 C1 C2 Ta2 -65.0(14)
C1 C2 C3 C4 2(2)
Ta2 C2 C3 C4 64.8(12)
C1 C2 C3 Ta2 -62.4(14)
C2 C3 C4 C5 -1(2)
Ta2 C3 C4 C5 66.4(14)
C2 C3 C4 Ta2 -67.9(12)
C2 C1 C5 C4 1(2)
Ta2 C1 C5 C4 -66.5(13)
C2 C1 C5 Ta2 67.9(14)
C3 C4 C5 C1 0(2)
Ta2 C4 C5 C1 68.6(15)
C3 C4 C5 Ta2 -68.5(14)
C19 N3 C15 C16 0
Ta1 N3 C15 C16 177.2(10)
N3 C15 C16 C17 0
C15 C16 C17 C18 0
C16 C17 C18 C19 0
C17 C18 C19 N3 0
C15 N3 C19 C18 0
Ta1 N3 C19 C18 -177.1(11)
C19' N3' C15' C16' 0
Ta1 N3' C15' C16' 173(3)
N3' C15' C16' C17' 0
C15' C16' C17' C18' 0
C16' C17' C18' C19' 0
C17' C18' C19' N3' 0
C15' N3' C19' C18' 0
Ta1 N3' C19' C18' -173(3)
C25 C21 C22 C23 0
C21 C22 C23 C24 0
C22 C23 C24 C25 0
C22 C21 C25 C24 0
C23 C24 C25 C21 0
C25' C21' C22' C23' 0
C21' C22' C23' C24' 0
C22' C23' C24' C25' 0
C23' C24' C25' C21' 0
C22' C21' C25' C24' 0
